data_2206789
loop_
_publ_author_name
'Xiao-Ping Shen'
'Ai-Hua Yuan'

_publ_section_title
Bis[4-benzoyl-5-methyl-2-phenyl-2<i>H</i>-pyrazol-3(4<i>H</i>)-onato-\k^2^<i>O</i>,<i>O</i>']bis(<i>N</i>,<i>N</i>-dimethylformamide-\k<i>O</i>)cadmium(II)
_journal_coeditor_code SJ6124
_journal_issue 9
_journal_name_full 'Acta Crystallographica Section E'
_journal_page_first m1714
_journal_page_last m1716
_journal_paper_doi 10.1107/S1600536805024360
_journal_volume 61
_journal_year 2005
_chemical_formula_iupac '[Cd (C17 H13 N2 O2)2 (C3 H7 N O)2]'
_chemical_formula_moiety 'C40 H40 Cd N6 O6'
_chemical_formula_sum 'C40 H40 Cd N6 O6'
_chemical_formula_weight 813.18
_chemical_name_systematic
;
Bis[4-benzoyl-5-methyl-2-phenyl-2H-pyrazol-3(4H)-onato-
\k^2^O,O']bis(N,N-dimethylformamide-\kO)cadmium(II)
;
_space_group_IT_number 14
_symmetry_cell_setting monoclinic
_symmetry_space_group_name_Hall '-P 2yn'
_symmetry_space_group_name_H-M 'P 1 21/n 1'
_atom_sites_solution_hydrogens geom
_atom_sites_solution_primary direct
_atom_sites_solution_secondary difmap
_cell_angle_alpha 90.00
_cell_angle_beta 90.981(4)
_cell_angle_gamma 90.00
_cell_formula_units_Z 2
_cell_length_a 10.4835(19)
_cell_length_b 9.4768(18)
_cell_length_c 18.660(4)
_cell_measurement_reflns_used 6769
_cell_measurement_temperature 193(2)
_cell_measurement_theta_max 27.4835
_cell_measurement_theta_min 3.0631
_cell_volume 1853.6(6)
_computing_cell_refinement CrystalClear
_computing_data_collection 'CrystalClear (Rigaku, 2000)'
_computing_data_reduction CrystalClear
_computing_molecular_graphics 'SHELXTL (Bruker 1998)'
_computing_publication_material SHELXTL
_computing_structure_refinement 'SHELXL97 (Sheldrick, 1997)'
_computing_structure_solution 'SHELXS97 (Sheldrick, 1997)'
_diffrn_ambient_temperature 193(2)
_diffrn_measured_fraction_theta_full 0.997
_diffrn_measured_fraction_theta_max 0.997
_diffrn_measurement_device_type 'Rigaku Mercury CCD'
_diffrn_measurement_method \w
_diffrn_radiation_monochromator graphite
_diffrn_radiation_source 'fine-focus sealed tube'
_diffrn_radiation_type MoK\a
_diffrn_radiation_wavelength 0.71073
_diffrn_reflns_av_R_equivalents 0.0466
_diffrn_reflns_av_sigmaI/netI 0.0368
_diffrn_reflns_limit_h_max 13
_diffrn_reflns_limit_h_min -11
_diffrn_reflns_limit_k_max 12
_diffrn_reflns_limit_k_min -12
_diffrn_reflns_limit_l_max 24
_diffrn_reflns_limit_l_min -24
_diffrn_reflns_number 20261
_diffrn_reflns_theta_full 27.48
_diffrn_reflns_theta_max 27.48
_diffrn_reflns_theta_min 3.06
_diffrn_standards_number 0
_exptl_absorpt_coefficient_mu 0.645
_exptl_absorpt_correction_T_max 0.883
_exptl_absorpt_correction_T_min 0.838
_exptl_absorpt_correction_type multi-scan
_exptl_absorpt_process_details '(North et al., 1968)'
_exptl_crystal_colour Colourless
_exptl_crystal_density_diffrn 1.457
_exptl_crystal_density_method 'not measured'
_exptl_crystal_description Block
_exptl_crystal_F_000 836
_exptl_crystal_size_max 0.34
_exptl_crystal_size_mid 0.21
_exptl_crystal_size_min 0.20
_refine_diff_density_max 0.322
_refine_diff_density_min -0.351
_refine_ls_extinction_method none
_refine_ls_goodness_of_fit_ref 1.088
_refine_ls_hydrogen_treatment constr
_refine_ls_matrix_type full
_refine_ls_number_parameters 241
_refine_ls_number_reflns 4248
_refine_ls_number_restraints 0
_refine_ls_restrained_S_all 1.088
_refine_ls_R_factor_all 0.0744
_refine_ls_R_factor_gt 0.0627
_refine_ls_shift/su_max 0.000
_refine_ls_shift/su_mean 0.000
_refine_ls_structure_factor_coef Fsqd
_refine_ls_weighting_details 'calc w = 1/[\s^2^(Fo^2^)+(0.012P)^2^+9.086P] where P = (Fo^2^+2Fc^2^)/3'
_refine_ls_weighting_scheme calc
_refine_ls_wR_factor_gt 0.1055
_refine_ls_wR_factor_ref 0.1101
_reflns_number_gt 3899
_reflns_number_total 4248
_reflns_threshold_expression I>2\s(I)
_cod_data_source_file sj6124.cif
_cod_data_source_block I
_cod_original_sg_symbol_H-M 'P 21/n'
_cod_database_code 2206789
_cod_database_fobs_code 2206789

loop_
_symmetry_equiv_pos_as_xyz
'x, y, z'
'-x+1/2, y+1/2, -z+1/2'
'-x, -y, -z'
'x-1/2, -y-1/2, z-1/2'

loop_
_atom_site_label
_atom_site_fract_x
_atom_site_fract_y
_atom_site_fract_z
_atom_site_U_iso_or_equiv
_atom_site_adp_type
_atom_site_calc_flag
_atom_site_refinement_flags
_atom_site_occupancy
_atom_site_type_symbol
Cd1 0.0000 0.0000 0.0000 0.01838(11) Uani d S 1 Cd
O1 0.1528(3) 0.0991(3) 0.06535(14) 0.0276(6) Uani d . 1 O
O2 0.1389(2) 0.0226(3) -0.09178(13) 0.0253(6) Uani d . 1 O
O3 0.0763(3) -0.2248(3) 0.02183(16) 0.0373(8) Uani d . 1 O
N1 0.3521(3) 0.1998(4) 0.08329(16) 0.0195(7) Uani d . 1 N
N2 0.4619(3) 0.2309(4) 0.04455(18) 0.0249(7) Uani d . 1 N
N3 0.1898(4) -0.4196(4) -0.0041(2) 0.0326(8) Uani d . 1 N
C1 0.3477(4) 0.2429(4) 0.1561(2) 0.0208(8) Uani d . 1 C
C2 0.4392(4) 0.3375(5) 0.1824(2) 0.0298(9) Uani d . 1 C
H2A 0.5008 0.3739 0.1522 0.036 Uiso calc R 1 H
C3 0.4375(5) 0.3767(5) 0.2540(2) 0.0363(11) Uani d . 1 C
H3A 0.4989 0.4391 0.2716 0.044 Uiso calc R 1 H
C4 0.3475(5) 0.3254(5) 0.2992(2) 0.0382(11) Uani d . 1 C
H4A 0.3474 0.3525 0.3471 0.046 Uiso calc R 1 H
C5 0.2568(5) 0.2331(6) 0.2728(2) 0.0368(11) Uani d . 1 C
H5A 0.1949 0.1986 0.3033 0.044 Uiso calc R 1 H
C6 0.2557(4) 0.1900(5) 0.2014(2) 0.0299(9) Uani d . 1 C
H6A 0.1944 0.1269 0.1844 0.036 Uiso calc R 1 H
C7 0.3106(3) 0.0958(4) -0.16240(19) 0.0187(7) Uani d . 1 C
C8 0.2863(4) 0.2151(5) -0.2032(2) 0.0294(9) Uani d . 1 C
H8A 0.2275 0.2816 -0.1878 0.035 Uiso calc R 1 H
C9 0.3497(5) 0.2357(5) -0.2672(2) 0.0386(11) Uani d . 1 C
H9A 0.3347 0.3169 -0.2940 0.046 Uiso calc R 1 H
C10 0.4349(4) 0.1355(6) -0.2910(2) 0.0369(11) Uani d . 1 C
H10A 0.4786 0.1502 -0.3333 0.044 Uiso calc R 1 H
C11 0.4549(4) 0.0141(6) -0.2521(2) 0.0364(10) Uani d . 1 C
H11A 0.5099 -0.0549 -0.2689 0.044 Uiso calc R 1 H
C12 0.3931(4) -0.0058(5) -0.1875(2) 0.0293(8) Uani d . 1 C
H12A 0.4073 -0.0878 -0.1611 0.035 Uiso calc R 1 H
C13 0.2602(3) 0.1356(4) 0.04141(19) 0.0192(8) Uani d . 1 C
C14 0.3130(3) 0.1271(4) -0.02866(19) 0.0188(7) Uani d . 1 C
C15 0.2478(3) 0.0777(4) -0.09083(19) 0.0184(7) Uani d . 1 C
C16 0.4379(4) 0.1875(5) -0.0207(2) 0.0240(8) Uani d . 1 C
C17 0.5407(4) 0.2059(6) -0.0753(2) 0.0386(12) Uani d . 1 C
H17A 0.6137 0.2500 -0.0531 0.058 Uiso calc R 1 H
H17B 0.5093 0.2642 -0.1139 0.058 Uiso calc R 1 H
H17C 0.5646 0.1153 -0.0938 0.058 Uiso calc R 1 H
C18 0.1510(4) -0.2892(5) -0.0163(2) 0.0287(9) Uani d . 1 C
H18A 0.1822 -0.2430 -0.0563 0.034 Uiso calc R 1 H
C19 0.1482(5) -0.4990(6) 0.0579(3) 0.0520(13) Uani d . 1 C
H19A 0.0902 -0.4427 0.0850 0.078 Uiso calc R 1 H
H19B 0.2209 -0.5230 0.0874 0.078 Uiso calc R 1 H
H19C 0.1060 -0.5838 0.0422 0.078 Uiso calc R 1 H
C20 0.2794(6) -0.4876(7) -0.0518(4) 0.0660(18) Uani d . 1 C
H20A 0.2992 -0.4247 -0.0904 0.099 Uiso calc R 1 H
H20B 0.2420 -0.5724 -0.0709 0.099 Uiso calc R 1 H
H20C 0.3562 -0.5106 -0.0256 0.099 Uiso calc R 1 H

loop_
_atom_site_aniso_label
_atom_site_aniso_U_11
_atom_site_aniso_U_22
_atom_site_aniso_U_33
_atom_site_aniso_U_12
_atom_site_aniso_U_13
_atom_site_aniso_U_23
Cd1 0.01623(17) 0.02034(19) 0.01858(18) -0.00122(18) 0.00026(12) 0.00021(18)
O1 0.0204(14) 0.0436(18) 0.0188(13) -0.0096(13) 0.0028(11) -0.0044(13)
O2 0.0238(13) 0.0329(18) 0.0192(12) -0.0089(12) 0.0017(10) -0.0024(12)
O3 0.054(2) 0.0292(17) 0.0289(16) 0.0129(15) 0.0030(15) 0.0056(14)
N1 0.0170(15) 0.0260(17) 0.0155(15) -0.0014(13) 0.0002(12) -0.0035(13)
N2 0.0192(16) 0.036(2) 0.0198(16) -0.0032(14) 0.0014(13) -0.0015(15)
N3 0.032(2) 0.0218(19) 0.044(2) 0.0048(15) -0.0038(17) -0.0019(16)
C1 0.0227(19) 0.0217(19) 0.0179(18) 0.0058(15) -0.0046(15) -0.0047(15)
C2 0.031(2) 0.030(2) 0.028(2) -0.0017(18) -0.0008(18) -0.0044(18)
C3 0.040(3) 0.039(3) 0.030(2) 0.001(2) -0.008(2) -0.015(2)
C4 0.050(3) 0.045(3) 0.020(2) 0.011(2) -0.007(2) -0.014(2)
C5 0.039(3) 0.049(3) 0.023(2) 0.005(2) 0.007(2) -0.004(2)
C6 0.027(2) 0.039(3) 0.024(2) -0.0022(19) -0.0023(17) -0.0053(19)
C7 0.0173(17) 0.0229(19) 0.0158(17) -0.0002(15) 0.0000(14) -0.0031(15)
C8 0.034(2) 0.031(2) 0.023(2) 0.0104(19) 0.0056(17) 0.0031(18)
C9 0.047(3) 0.042(3) 0.026(2) 0.005(2) 0.006(2) 0.012(2)
C10 0.034(2) 0.057(3) 0.020(2) 0.001(2) 0.0086(18) 0.003(2)
C11 0.034(2) 0.048(3) 0.028(2) 0.015(2) 0.0078(17) -0.003(2)
C12 0.032(2) 0.029(2) 0.0272(19) 0.007(2) 0.0038(15) 0.006(2)
C13 0.0182(18) 0.0207(19) 0.0187(18) 0.0023(15) -0.0016(14) -0.0013(15)
C14 0.0173(17) 0.0231(19) 0.0160(17) 0.0017(15) 0.0011(14) 0.0007(15)
C15 0.0175(17) 0.0183(19) 0.0193(18) 0.0041(15) 0.0013(14) -0.0013(15)
C16 0.0202(19) 0.031(2) 0.0207(19) -0.0030(17) 0.0016(15) -0.0016(17)
C17 0.024(2) 0.069(4) 0.022(2) -0.015(2) 0.0041(18) -0.008(2)
C18 0.032(2) 0.026(2) 0.027(2) 0.0003(18) -0.0065(18) -0.0006(18)
C19 0.068(3) 0.033(2) 0.056(3) 0.012(3) -0.003(3) 0.018(3)
C20 0.065(4) 0.037(3) 0.096(5) 0.018(3) 0.029(3) -0.005(3)

loop_
_atom_type_symbol
_atom_type_description
_atom_type_scat_dispersion_real
_atom_type_scat_dispersion_imag
_atom_type_scat_source
C C 0.0033 0.0016 'International Tables Vol C Tables 4.2.6.8 and 6.1.1.4'
H H 0.0000 0.0000 'International Tables Vol C Tables 4.2.6.8 and 6.1.1.4'
Cd Cd -0.8075 1.2024 'International Tables Vol C Tables 4.2.6.8 and 6.1.1.4'
N N 0.0061 0.0033 'International Tables Vol C Tables 4.2.6.8 and 6.1.1.4'
O O 0.0106 0.0060 'International Tables Vol C Tables 4.2.6.8 and 6.1.1.4'

loop_
_geom_angle_atom_site_label_1
_geom_angle_atom_site_label_2
_geom_angle_atom_site_label_3
_geom_angle_site_symmetry_1
_geom_angle_site_symmetry_3
_geom_angle
_geom_angle_publ_flag
O1 Cd1 O1 3 . 180.00(12) yes
O1 Cd1 O2 3 . 95.27(9) yes
O1 Cd1 O2 . . 84.73(9) yes
O1 Cd1 O2 3 3 84.73(9) no
O1 Cd1 O2 . 3 95.27(9) no
O2 Cd1 O2 . 3 180.00(13) yes
O1 Cd1 O3 3 3 92.81(12) no
O1 Cd1 O3 . 3 87.19(12) yes
O2 Cd1 O3 . 3 90.26(11) yes
O2 Cd1 O3 3 3 89.74(11) no
O1 Cd1 O3 3 . 87.19(12) no
O1 Cd1 O3 . . 92.81(12) yes
O2 Cd1 O3 . . 89.74(11) yes
O2 Cd1 O3 3 . 90.26(11) no
O3 Cd1 O3 3 . 180.00(16) yes
C13 O1 Cd1 . . 124.3(2) no
C15 O2 Cd1 . . 128.4(2) no
C18 O3 Cd1 . . 125.3(3) no
C13 N1 N2 . . 112.0(3) no
C13 N1 C1 . . 129.6(3) no
N2 N1 C1 . . 118.3(3) no
C16 N2 N1 . . 105.6(3) no
C18 N3 C19 . . 121.7(4) no
C18 N3 C20 . . 120.7(4) no
C19 N3 C20 . . 117.6(4) no
C6 C1 C2 . . 119.9(4) no
C6 C1 N1 . . 120.9(3) no
C2 C1 N1 . . 119.2(4) no
C3 C2 C1 . . 119.4(4) no
C3 C2 H2A . . 120.3 no
C1 C2 H2A . . 120.3 no
C4 C3 C2 . . 121.3(4) no
C4 C3 H3A . . 119.3 no
C2 C3 H3A . . 119.3 no
C3 C4 C5 . . 119.0(4) no
C3 C4 H4A . . 120.5 no
C5 C4 H4A . . 120.5 no
C4 C5 C6 . . 121.6(4) no
C4 C5 H5A . . 119.2 no
C6 C5 H5A . . 119.2 no
C1 C6 C5 . . 118.8(4) no
C1 C6 H6A . . 120.6 no
C5 C6 H6A . . 120.6 no
C8 C7 C12 . . 119.5(4) no
C8 C7 C15 . . 120.1(3) no
C12 C7 C15 . . 120.4(3) no
C7 C8 C9 . . 120.1(4) no
C7 C8 H8A . . 120.0 no
C9 C8 H8A . . 120.0 no
C10 C9 C8 . . 120.1(4) no
C10 C9 H9A . . 120.0 no
C8 C9 H9A . . 120.0 no
C11 C10 C9 . . 119.9(4) no
C11 C10 H10A . . 120.1 no
C9 C10 H10A . . 120.1 no
C10 C11 C12 . . 120.2(4) no
C10 C11 H11A . . 119.9 no
C12 C11 H11A . . 119.9 no
C7 C12 C11 . . 120.2(4) no
C7 C12 H12A . . 119.9 no
C11 C12 H12A . . 119.9 no
O1 C13 N1 . . 122.7(3) no
O1 C13 C14 . . 131.8(3) no
N1 C13 C14 . . 105.4(3) no
C15 C14 C13 . . 125.4(3) no
C15 C14 C16 . . 130.0(3) no
C13 C14 C16 . . 104.5(3) no
O2 C15 C14 . . 125.1(3) no
O2 C15 C7 . . 116.4(3) no
C14 C15 C7 . . 118.4(3) no
N2 C16 C14 . . 112.5(3) no
N2 C16 C17 . . 117.8(4) no
C14 C16 C17 . . 129.7(4) no
C16 C17 H17A . . 109.5 no
C16 C17 H17B . . 109.5 no
H17A C17 H17B . . 109.5 no
C16 C17 H17C . . 109.5 no
H17A C17 H17C . . 109.5 no
H17B C17 H17C . . 109.5 no
O3 C18 N3 . . 124.3(4) no
O3 C18 H18A . . 117.9 no
N3 C18 H18A . . 117.9 no
N3 C19 H19A . . 109.5 no
N3 C19 H19B . . 109.5 no
H19A C19 H19B . . 109.5 no
N3 C19 H19C . . 109.5 no
H19A C19 H19C . . 109.5 no
H19B C19 H19C . . 109.5 no
N3 C20 H20A . . 109.5 no
N3 C20 H20B . . 109.5 no
H20A C20 H20B . . 109.5 no
N3 C20 H20C . . 109.5 no
H20A C20 H20C . . 109.5 no
H20B C20 H20C . . 109.5 no

loop_
_geom_bond_atom_site_label_1
_geom_bond_atom_site_label_2
_geom_bond_site_symmetry_2
_geom_bond_distance
_geom_bond_publ_flag
Cd1 O1 3 2.206(3) no
Cd1 O1 . 2.206(3) yes
Cd1 O2 . 2.277(3) yes
Cd1 O2 3 2.277(3) no
Cd1 O3 3 2.309(3) no
Cd1 O3 . 2.309(3) yes
O1 C13 . 1.267(4) yes
O2 C15 . 1.255(4) yes
O3 C18 . 1.229(5) yes
N1 C13 . 1.373(5) yes
N1 N2 . 1.401(4) yes
N1 C1 . 1.420(5) yes
N2 C16 . 1.306(5) yes
N3 C18 . 1.320(5) no
N3 C19 . 1.453(6) no
N3 C20 . 1.455(6) no
C1 C6 . 1.388(6) no
C1 C2 . 1.396(6) no
C2 C3 . 1.387(6) no
C2 H2A . 0.9300 no
C3 C4 . 1.366(7) no
C3 H3A . 0.9300 no
C4 C5 . 1.377(7) no
C4 H4A . 0.9300 no
C5 C6 . 1.393(6) no
C5 H5A . 0.9300 no
C6 H6A . 0.9300 no
C7 C8 . 1.385(6) no
C7 C12 . 1.382(6) no
C7 C15 . 1.509(5) no
C8 C9 . 1.389(6) no
C8 H8A . 0.9300 no
C9 C10 . 1.382(7) no
C9 H9A . 0.9300 no
C10 C11 . 1.375(7) no
C10 H10A . 0.9300 no
C11 C12 . 1.390(5) no
C11 H11A . 0.9300 no
C12 H12A . 0.9300 no
C13 C14 . 1.431(5) yes
C14 C15 . 1.416(5) yes
C14 C16 . 1.435(5) yes
C16 C17 . 1.506(5) no
C17 H17A . 0.9600 no
C17 H17B . 0.9600 no
C17 H17C . 0.9600 no
C18 H18A . 0.9300 no
C19 H19A . 0.9600 no
C19 H19B . 0.9600 no
C19 H19C . 0.9600 no
C20 H20A . 0.9600 no
C20 H20B . 0.9600 no
C20 H20C . 0.9600 no

loop_
_geom_torsion_atom_site_label_1
_geom_torsion_atom_site_label_2
_geom_torsion_atom_site_label_3
_geom_torsion_atom_site_label_4
_geom_torsion_site_symmetry_1
_geom_torsion
_geom_torsion_publ_flag
O2 Cd1 O1 C13 . -0.9(3) no
O2 Cd1 O1 C13 3 179.1(3) no
O3 Cd1 O1 C13 3 -91.4(3) no
O3 Cd1 O1 C13 . 88.6(3) no
O1 Cd1 O2 C15 3 177.6(3) no
O1 Cd1 O2 C15 . -2.4(3) no
O3 Cd1 O2 C15 3 84.7(3) no
O3 Cd1 O2 C15 . -95.3(3) no
O1 Cd1 O3 C18 3 87.2(4) no
O1 Cd1 O3 C18 . -92.8(4) no
O2 Cd1 O3 C18 . -8.1(4) no
O2 Cd1 O3 C18 3 171.9(4) no
C13 N1 N2 C16 . 0.5(4) no
C1 N1 N2 C16 . -176.5(3) no
C13 N1 C1 C6 . 17.7(6) no
N2 N1 C1 C6 . -166.0(4) no
C13 N1 C1 C2 . -163.7(4) no
N2 N1 C1 C2 . 12.6(5) no
C6 C1 C2 C3 . 0.5(6) no
N1 C1 C2 C3 . -178.1(4) no
C1 C2 C3 C4 . -0.5(7) no
C2 C3 C4 C5 . 0.0(7) no
C3 C4 C5 C6 . 0.6(7) no
C2 C1 C6 C5 . 0.1(6) no
N1 C1 C6 C5 . 178.6(4) no
C4 C5 C6 C1 . -0.6(7) no
C12 C7 C8 C9 . -3.3(6) no
C15 C7 C8 C9 . 176.3(4) no
C7 C8 C9 C10 . 1.5(7) no
C8 C9 C10 C11 . 1.3(8) no
C9 C10 C11 C12 . -2.3(7) no
C8 C7 C12 C11 . 2.4(6) no
C15 C7 C12 C11 . -177.3(4) no
C10 C11 C12 C7 . 0.5(7) no
Cd1 O1 C13 N1 . 178.6(3) no
Cd1 O1 C13 C14 . 0.5(6) no
N2 N1 C13 O1 . -179.5(4) no
C1 N1 C13 O1 . -3.0(6) no
N2 N1 C13 C14 . -1.0(4) no
C1 N1 C13 C14 . 175.5(4) no
O1 C13 C14 C15 . 3.3(7) no
N1 C13 C14 C15 . -175.0(4) no
O1 C13 C14 C16 . 179.4(4) no
N1 C13 C14 C16 . 1.1(4) no
Cd1 O2 C15 C14 . 6.3(6) no
Cd1 O2 C15 C7 . -171.7(2) no
C13 C14 C15 O2 . -7.0(6) no
C16 C14 C15 O2 . 178.0(4) no
C13 C14 C15 C7 . 171.0(4) no
C16 C14 C15 C7 . -4.0(6) no
C8 C7 C15 O2 . 86.3(5) no
C12 C7 C15 O2 . -94.0(4) no
C8 C7 C15 C14 . -91.8(5) no
C12 C7 C15 C14 . 87.8(5) no
N1 N2 C16 C14 . 0.2(5) no
N1 N2 C16 C17 . -179.4(4) no
C15 C14 C16 N2 . 175.0(4) no
C13 C14 C16 N2 . -0.8(5) no
C15 C14 C16 C17 . -5.4(8) no
C13 C14 C16 C17 . 178.7(5) no
Cd1 O3 C18 N3 . -177.4(3) no
C19 N3 C18 O3 . -1.3(7) no
C20 N3 C18 O3 . -179.5(5) no
